data_4073884
loop_
_publ_author_name
'Hu, Jian'
'Lin, Ronger'
'Yip, John H. K.'
'Wong, Kwok-Yin'
'Ma, Dik-Lung'
'Vittal, Jagadese J.'

_publ_section_title
;
 Synthesis and Electronic Spectroscopy of Luminescent Cyclometalated
 Platinum&#x2212;Anthracenyl Complexes
;
_journal_issue 26
_journal_name_full Organometallics
_journal_page_first 6533
_journal_paper_doi 10.1021/om700706r
_journal_volume 26
_journal_year 2007
_chemical_formula_sum 'C53 H44 Cl3 O4 P3 Pt'
_chemical_formula_weight 1139.23
_chemical_name_systematic
; 
 ? 
;
_space_group_IT_number 14
_symmetry_cell_setting monoclinic
_symmetry_space_group_name_Hall '-P 2yn'
_symmetry_space_group_name_H-M 'P 1 21/n 1'
_atom_sites_solution_hydrogens geom
_atom_sites_solution_primary direct
_atom_sites_solution_secondary difmap
_audit_creation_method SHELXL-97
_cell_angle_alpha 90.00
_cell_angle_beta 91.0990(10)
_cell_angle_gamma 90.00
_cell_formula_units_Z 4
_cell_length_a 11.6283(5)
_cell_length_b 27.3240(12)
_cell_length_c 14.7234(6)
_cell_measurement_temperature 223(2)
_cell_volume 4677.2(3)
_computing_cell_refinement 'Bruker XSCANS'
_computing_data_collection 'Bruker XSCANS'
_computing_data_reduction 'Bruker SHELXTL'
_computing_molecular_graphics 'Bruker SHELXTL'
_computing_publication_material 'Bruker SHELXTL'
_computing_structure_refinement 'SHELXL-97 (Sheldrick, 1997)'
_computing_structure_solution 'SHELXS-97 (Sheldrick, 1990)'
_diffrn_ambient_temperature 223(2)
_diffrn_measured_fraction_theta_full 0.998
_diffrn_measured_fraction_theta_max 0.998
_diffrn_measurement_device_type 'Bruker P4'
_diffrn_measurement_method '\w scans'
_diffrn_radiation_monochromator graphite
_diffrn_radiation_source 'fine-focus sealed tube'
_diffrn_radiation_type MoK\a
_diffrn_radiation_wavelength 0.71073
_diffrn_reflns_av_R_equivalents 0.0525
_diffrn_reflns_av_sigmaI/netI 0.0597
_diffrn_reflns_limit_h_max 15
_diffrn_reflns_limit_h_min -15
_diffrn_reflns_limit_k_max 35
_diffrn_reflns_limit_k_min -30
_diffrn_reflns_limit_l_max 18
_diffrn_reflns_limit_l_min -19
_diffrn_reflns_number 32708
_diffrn_reflns_theta_full 27.50
_diffrn_reflns_theta_max 27.50
_diffrn_reflns_theta_min 1.49
_exptl_absorpt_coefficient_mu 3.321
_exptl_absorpt_correction_T_max 0.7770
_exptl_absorpt_correction_T_min 0.3811
_exptl_absorpt_correction_type none
_exptl_crystal_density_diffrn 1.618
_exptl_crystal_density_method 'not measured'
_exptl_crystal_F_000 2272
_exptl_crystal_size_max 0.36
_exptl_crystal_size_mid 0.12
_exptl_crystal_size_min 0.08
_refine_diff_density_max 1.567
_refine_diff_density_min -1.396
_refine_diff_density_rms 0.130
_refine_ls_extinction_method none
_refine_ls_goodness_of_fit_ref 1.067
_refine_ls_hydrogen_treatment mixed
_refine_ls_matrix_type full
_refine_ls_number_parameters 582
_refine_ls_number_reflns 10715
_refine_ls_number_restraints 0
_refine_ls_restrained_S_all 1.067
_refine_ls_R_factor_all 0.0544
_refine_ls_R_factor_gt 0.0416
_refine_ls_shift/su_max 0.005
_refine_ls_shift/su_mean 0.000
_refine_ls_structure_factor_coef Fsqd
_refine_ls_weighting_details 'calc w=1/[\s^2^(Fo^2^)+(0.0362P)^2^+2.0755P] where P=(Fo^2^+2Fc^2^)/3'
_refine_ls_weighting_scheme calc
_refine_ls_wR_factor_gt 0.0868
_refine_ls_wR_factor_ref 0.0913
_reflns_number_gt 8894
_reflns_number_total 10715
_reflns_threshold_expression >2sigma(I)
_cod_data_source_file om700706r-file007.cif
_cod_data_source_block 2170
_cod_depositor_comments
;
The following automatic conversions were performed:

'_symmetry_cell_setting' value 'Monoclinic' changed to 'monoclinic'
according to /home/saulius/struct/CIF-dictionaries/cif_core.dic
dictionary named 'cif_core.dic' version 2.4.1 from 2010-06-29.

Automatic conversion script
Id: cif_fix_values 1715 2011-07-08 13:25:40Z adriana 
;
_cod_original_sg_symbol_H-M P2(1)/n
_cod_database_code 4073884

loop_
_symmetry_equiv_pos_as_xyz
'x, y, z'
'-x+1/2, y+1/2, -z+1/2'
'-x, -y, -z'
'x-1/2, -y-1/2, z-1/2'

loop_
_atom_site_label
_atom_site_type_symbol
_atom_site_fract_x
_atom_site_fract_y
_atom_site_fract_z
_atom_site_U_iso_or_equiv
_atom_site_adp_type
_atom_site_occupancy
_atom_site_symmetry_multiplicity
_atom_site_calc_flag
_atom_site_refinement_flags
_atom_site_disorder_assembly
_atom_site_disorder_group
Pt1 Pt 0.018378(13) 0.911839(6) 0.242619(10) 0.01843(6) Uani 1 1 d . . .
P1 P -0.04961(10) 0.83261(4) 0.23209(8) 0.0229(2) Uani 1 1 d . . .
P2 P 0.19568(9) 0.87315(4) 0.25616(7) 0.0227(2) Uani 1 1 d . . .
P3 P 0.08373(9) 0.99091(4) 0.25032(7) 0.0182(2) Uani 1 1 d . . .
C1 C -0.1413(3) 0.94592(15) 0.2389(2) 0.0188(8) Uani 1 1 d . . .
C2 C -0.1463(4) 0.99915(16) 0.2405(2) 0.0200(9) Uani 1 1 d . . .
C3 C -0.0456(4) 1.02791(16) 0.2402(2) 0.0202(9) Uani 1 1 d . . .
C4 C -0.0485(4) 1.07908(16) 0.2391(3) 0.0255(10) Uani 1 1 d . . .
C5 C 0.0502(5) 1.10977(18) 0.2338(3) 0.0316(11) Uani 1 1 d . . .
H5 H 0.1234 1.0954 0.2307 0.038 Uiso 1 1 calc R . .
C6 C 0.0410(5) 1.15926(19) 0.2332(4) 0.0431(13) Uani 1 1 d . . .
H6 H 0.1079 1.1784 0.2297 0.052 Uiso 1 1 calc R . .
C7 C -0.0670(5) 1.1825(2) 0.2378(4) 0.0461(14) Uani 1 1 d . . .
H7 H -0.0721 1.2168 0.2379 0.055 Uiso 1 1 calc R . .
C8 C -0.1632(5) 1.15483(19) 0.2421(4) 0.0437(13) Uani 1 1 d . . .
H8 H -0.2350 1.1705 0.2449 0.052 Uiso 1 1 calc R . .
C9 C -0.1592(4) 1.10321(17) 0.2424(3) 0.0292(10) Uani 1 1 d . . .
C10 C -0.2582(4) 1.07461(18) 0.2447(3) 0.0303(11) Uani 1 1 d . . .
H10 H -0.3300 1.0903 0.2478 0.036 Uiso 1 1 calc R . .
C11 C -0.2551(4) 1.02398(16) 0.2426(3) 0.0239(9) Uani 1 1 d . . .
C12 C -0.3589(4) 0.99560(18) 0.2425(3) 0.0278(10) Uani 1 1 d . . .
H12 H -0.4309 1.0113 0.2434 0.033 Uiso 1 1 calc R . .
C13 C -0.3527(4) 0.94655(17) 0.2411(3) 0.0252(9) Uani 1 1 d . . .
H13 H -0.4208 0.9281 0.2413 0.030 Uiso 1 1 calc R . .
C14 C -0.2444(4) 0.92191(16) 0.2395(3) 0.0248(10) Uani 1 1 d . . .
H14 H -0.2441 0.8875 0.2388 0.030 Uiso 1 1 calc R . .
C15 C 0.0713(4) 0.79391(17) 0.2002(3) 0.0311(11) Uani 1 1 d . . .
H15A H 0.0512 0.7594 0.2080 0.037 Uiso 1 1 calc R . .
H15B H 0.0895 0.7993 0.1363 0.037 Uiso 1 1 calc R . .
C16 C 0.1746(4) 0.80656(16) 0.2600(3) 0.0309(11) Uani 1 1 d . . .
H16A H 0.2432 0.7898 0.2380 0.037 Uiso 1 1 calc R . .
H16B H 0.1614 0.7960 0.3225 0.037 Uiso 1 1 calc R . .
C1A C -0.1589(4) 0.81739(16) 0.1473(3) 0.0262(10) Uani 1 1 d . . .
C2A C -0.2345(4) 0.77829(18) 0.1561(3) 0.0359(12) Uani 1 1 d . . .
H2A H -0.2357 0.7604 0.2107 0.043 Uiso 1 1 calc R . .
C3A C -0.3082(5) 0.7656(2) 0.0844(4) 0.0443(13) Uani 1 1 d . . .
H3A H -0.3589 0.7390 0.0904 0.053 Uiso 1 1 calc R . .
C4A C -0.3068(5) 0.7921(2) 0.0043(3) 0.0413(13) Uani 1 1 d . . .
H4A H -0.3567 0.7834 -0.0440 0.050 Uiso 1 1 calc R . .
C5A C -0.2335(5) 0.8308(2) -0.0051(3) 0.0400(12) Uani 1 1 d . . .
H5A H -0.2338 0.8490 -0.0593 0.048 Uiso 1 1 calc R . .
C6A C -0.1585(4) 0.84323(18) 0.0659(3) 0.0341(11) Uani 1 1 d . . .
H6A H -0.1070 0.8694 0.0588 0.041 Uiso 1 1 calc R . .
C1B C -0.0883(4) 0.81015(16) 0.3435(3) 0.0242(9) Uani 1 1 d . . .
C2B C -0.0952(4) 0.76046(18) 0.3626(3) 0.0353(11) Uani 1 1 d . . .
H2B H -0.0845 0.7374 0.3162 0.042 Uiso 1 1 calc R . .
C3B C -0.1178(5) 0.7449(2) 0.4500(4) 0.0476(14) Uani 1 1 d . . .
H3B H -0.1234 0.7113 0.4626 0.057 Uiso 1 1 calc R . .
C4B C -0.1320(6) 0.7783(2) 0.5178(4) 0.0555(17) Uani 1 1 d . . .
H4B H -0.1472 0.7674 0.5769 0.067 Uiso 1 1 calc R . .
C5B C -0.1244(5) 0.8277(2) 0.5012(3) 0.0435(13) Uani 1 1 d . . .
H5B H -0.1327 0.8504 0.5487 0.052 Uiso 1 1 calc R . .
C6B C -0.1042(4) 0.84372(18) 0.4133(3) 0.0316(11) Uani 1 1 d . . .
H6B H -0.1014 0.8774 0.4009 0.038 Uiso 1 1 calc R . .
C1C C 0.2867(4) 0.88022(16) 0.1581(3) 0.0272(10) Uani 1 1 d . . .
C2C C 0.2376(5) 0.89715(18) 0.0775(3) 0.0372(12) Uani 1 1 d . . .
H2C H 0.1598 0.9066 0.0750 0.045 Uiso 1 1 calc R . .
C3C C 0.3042(6) 0.9000(2) 0.0007(4) 0.0514(16) Uani 1 1 d . . .
H3C H 0.2707 0.9111 -0.0542 0.062 Uiso 1 1 calc R . .
C4C C 0.4177(6) 0.8870(2) 0.0032(4) 0.0532(17) Uani 1 1 d . . .
H4C H 0.4618 0.8892 -0.0495 0.064 Uiso 1 1 calc R . .
C5C C 0.4669(5) 0.8707(2) 0.0828(4) 0.0514(16) Uani 1 1 d . . .
H5C H 0.5454 0.8626 0.0851 0.062 Uiso 1 1 calc R . .
C6C C 0.4013(4) 0.86597(19) 0.1603(3) 0.0379(12) Uani 1 1 d . . .
H6C H 0.4344 0.8532 0.2140 0.045 Uiso 1 1 calc R . .
C1D C 0.2814(4) 0.88694(17) 0.3574(3) 0.0268(10) Uani 1 1 d . . .
C2D C 0.2533(5) 0.8657(2) 0.4401(3) 0.0396(12) Uani 1 1 d . . .
H2D H 0.1936 0.8425 0.4422 0.048 Uiso 1 1 calc R . .
C3D C 0.3119(5) 0.8784(2) 0.5185(3) 0.0516(16) Uani 1 1 d . . .
H3D H 0.2928 0.8634 0.5737 0.062 Uiso 1 1 calc R . .
C4D C 0.3982(5) 0.9127(2) 0.5170(4) 0.0528(16) Uani 1 1 d . . .
H4D H 0.4378 0.9211 0.5711 0.063 Uiso 1 1 calc R . .
C5D C 0.4264(4) 0.9347(2) 0.4372(3) 0.0413(13) Uani 1 1 d . . .
H5D H 0.4853 0.9583 0.4360 0.050 Uiso 1 1 calc R . .
C6D C 0.3666(4) 0.92179(18) 0.3566(3) 0.0301(10) Uani 1 1 d . . .
H6D H 0.3851 0.9372 0.3017 0.036 Uiso 1 1 calc R . .
C1E C 0.1515(3) 1.00635(16) 0.3584(3) 0.0215(9) Uani 1 1 d . . .
C2E C 0.1178(4) 0.97918(17) 0.4328(3) 0.0260(10) Uani 1 1 d . . .
H2E H 0.0657 0.9532 0.4251 0.031 Uiso 1 1 calc R . .
C3E C 0.1610(4) 0.99035(18) 0.5182(3) 0.0316(11) Uani 1 1 d . . .
H3E H 0.1382 0.9718 0.5686 0.038 Uiso 1 1 calc R . .
C4E C 0.2364(4) 1.02814(19) 0.5300(3) 0.0346(11) Uani 1 1 d . . .
H4E H 0.2649 1.0356 0.5886 0.041 Uiso 1 1 calc R . .
C5E C 0.2711(4) 1.05550(19) 0.4569(3) 0.0344(11) Uani 1 1 d . . .
H5E H 0.3234 1.0814 0.4656 0.041 Uiso 1 1 calc R . .
C6E C 0.2289(4) 1.04473(16) 0.3703(3) 0.0287(10) Uani 1 1 d . . .
H6E H 0.2524 1.0632 0.3202 0.034 Uiso 1 1 calc R . .
C1F C 0.1761(4) 1.00931(15) 0.1582(3) 0.0226(9) Uani 1 1 d . . .
C2F C 0.2944(4) 1.01047(17) 0.1650(3) 0.0295(10) Uani 1 1 d . . .
H2F H 0.3311 1.0034 0.2209 0.035 Uiso 1 1 calc R . .
C3F C 0.3594(4) 1.02188(19) 0.0905(3) 0.0370(12) Uani 1 1 d . . .
H3F H 0.4400 1.0231 0.0963 0.044 Uiso 1 1 calc R . .
C4F C 0.3074(5) 1.03147(19) 0.0083(3) 0.0391(13) Uani 1 1 d . . .
H4F H 0.3519 1.0391 -0.0425 0.047 Uiso 1 1 calc R . .
C5F C 0.1899(5) 1.02985(18) 0.0006(3) 0.0354(12) Uani 1 1 d . . .
H5F H 0.1542 1.0360 -0.0561 0.043 Uiso 1 1 calc R . .
C6F C 0.1230(4) 1.01932(17) 0.0744(3) 0.0290(10) Uani 1 1 d . . .
H6F H 0.0424 1.0189 0.0684 0.035 Uiso 1 1 calc R . .
Cl1 Cl 0.06988(11) 0.64916(4) 0.23023(8) 0.0345(3) Uani 1 1 d . . .
O1 O -0.0331(4) 0.67256(15) 0.1981(3) 0.0626(12) Uani 1 1 d . . .
O2 O 0.0524(4) 0.59770(15) 0.2339(4) 0.0813(17) Uani 1 1 d . . .
O3 O 0.1557(5) 0.6579(2) 0.1668(4) 0.106(2) Uani 1 1 d . . .
O4 O 0.0995(7) 0.6695(3) 0.3126(4) 0.146(3) Uani 1 1 d . . .
C1S C 0.0592(7) 0.6987(3) 0.9637(5) 0.079(2) Uani 1 1 d . . .
H1S1 H 0.0251 0.6718 0.9978 0.094 Uiso 1 1 calc R A 1
H1S2 H 0.1287 0.7093 0.9969 0.094 Uiso 1 1 calc R A 1
Cl1A Cl 0.09825(16) 0.67730(8) 0.85784(14) 0.0835(6) Uani 1 1 d . B .
Cl2A Cl -0.0335(3) 0.74496(9) 0.95956(17) 0.0918(9) Uani 0.80 1 d P B 1
Cl2A Cl 0.0661(11) 0.7692(5) 0.9629(8) 0.095(3) Uiso 0.20 1 d P B 2

loop_
_atom_site_aniso_label
_atom_site_aniso_U_11
_atom_site_aniso_U_22
_atom_site_aniso_U_33
_atom_site_aniso_U_23
_atom_site_aniso_U_13
_atom_site_aniso_U_12
Pt1 0.01867(9) 0.01804(9) 0.01857(9) 0.00001(6) 0.00019(6) -0.00223(7)
P1 0.0234(6) 0.0188(6) 0.0266(6) -0.0014(5) 0.0014(5) -0.0026(5)
P2 0.0210(6) 0.0226(6) 0.0244(5) 0.0011(5) 0.0019(4) -0.0002(5)
P3 0.0197(5) 0.0194(5) 0.0156(5) 0.0006(4) -0.0012(4) -0.0030(4)
C1 0.022(2) 0.023(2) 0.0117(18) -0.0011(16) -0.0031(15) -0.0005(17)
C2 0.025(2) 0.026(2) 0.0098(17) 0.0028(16) -0.0032(16) 0.0032(18)
C3 0.023(2) 0.027(2) 0.0113(18) 0.0005(16) -0.0017(16) -0.0010(18)
C4 0.036(3) 0.021(2) 0.020(2) 0.0000(17) 0.0029(18) -0.0002(19)
C5 0.039(3) 0.025(2) 0.031(2) 0.000(2) 0.003(2) -0.001(2)
C6 0.050(3) 0.027(3) 0.053(3) 0.002(2) 0.018(3) -0.008(2)
C7 0.059(4) 0.024(3) 0.055(3) 0.000(2) 0.016(3) 0.006(3)
C8 0.051(3) 0.028(3) 0.052(3) 0.005(2) 0.016(3) 0.011(3)
C9 0.038(3) 0.027(2) 0.023(2) 0.0022(19) 0.004(2) 0.008(2)
C10 0.032(3) 0.036(3) 0.023(2) -0.0012(19) -0.0014(19) 0.009(2)
C11 0.026(2) 0.030(3) 0.0156(19) 0.0000(17) -0.0008(17) 0.0042(19)
C12 0.021(2) 0.039(3) 0.024(2) 0.000(2) 0.0005(18) 0.005(2)
C13 0.016(2) 0.034(3) 0.025(2) -0.0032(19) -0.0008(17) -0.0042(19)
C14 0.027(2) 0.026(2) 0.022(2) -0.0035(18) -0.0004(18) -0.0035(18)
C15 0.032(3) 0.023(2) 0.039(3) -0.004(2) 0.008(2) 0.001(2)
C16 0.030(2) 0.023(2) 0.040(3) 0.007(2) 0.003(2) 0.004(2)
C1A 0.025(2) 0.026(2) 0.027(2) -0.0076(19) 0.0003(18) 0.0004(19)
C2A 0.042(3) 0.033(3) 0.032(3) -0.002(2) -0.001(2) -0.014(2)
C3A 0.043(3) 0.045(3) 0.045(3) -0.003(3) -0.009(2) -0.020(3)
C4A 0.040(3) 0.047(3) 0.036(3) -0.014(2) -0.009(2) 0.004(3)
C5A 0.047(3) 0.045(3) 0.028(2) -0.003(2) -0.003(2) 0.002(3)
C6A 0.042(3) 0.030(3) 0.030(2) 0.000(2) 0.001(2) -0.007(2)
C1B 0.021(2) 0.023(2) 0.028(2) 0.0030(18) -0.0037(18) -0.0023(18)
C2B 0.037(3) 0.026(3) 0.044(3) 0.003(2) 0.005(2) 0.003(2)
C3B 0.050(3) 0.035(3) 0.057(3) 0.021(3) 0.008(3) 0.009(3)
C4B 0.068(4) 0.059(4) 0.039(3) 0.021(3) 0.009(3) 0.009(3)
C5B 0.061(4) 0.040(3) 0.030(3) 0.003(2) 0.007(2) 0.003(3)
C6B 0.037(3) 0.028(3) 0.030(2) 0.003(2) 0.003(2) -0.003(2)
C1C 0.029(2) 0.024(2) 0.029(2) -0.0059(19) 0.0070(19) -0.0045(19)
C2C 0.050(3) 0.033(3) 0.029(2) -0.002(2) 0.006(2) -0.002(2)
C3C 0.088(5) 0.037(3) 0.030(3) -0.004(2) 0.015(3) -0.005(3)
C4C 0.070(4) 0.043(4) 0.048(3) -0.018(3) 0.033(3) -0.019(3)
C5C 0.039(3) 0.051(4) 0.065(4) -0.028(3) 0.025(3) -0.012(3)
C6C 0.032(3) 0.043(3) 0.039(3) -0.011(2) 0.003(2) -0.003(2)
C1D 0.020(2) 0.034(3) 0.026(2) -0.0003(19) -0.0005(18) 0.0058(19)
C2D 0.042(3) 0.044(3) 0.033(3) 0.006(2) 0.000(2) 0.006(3)
C3D 0.063(4) 0.067(4) 0.024(3) 0.003(3) -0.005(3) 0.011(3)
C4D 0.054(4) 0.069(4) 0.034(3) -0.007(3) -0.013(3) 0.017(3)
C5D 0.032(3) 0.051(3) 0.040(3) -0.013(3) -0.008(2) 0.009(2)
C6D 0.025(2) 0.037(3) 0.029(2) -0.002(2) -0.0020(19) 0.006(2)
C1E 0.019(2) 0.028(2) 0.018(2) -0.0022(17) -0.0005(16) 0.0030(18)
C2E 0.026(2) 0.034(3) 0.018(2) 0.0018(18) 0.0002(17) -0.002(2)
C3E 0.036(3) 0.040(3) 0.019(2) 0.001(2) 0.0030(19) 0.004(2)
C4E 0.035(3) 0.047(3) 0.022(2) -0.011(2) -0.007(2) 0.004(2)
C5E 0.030(3) 0.037(3) 0.036(3) -0.006(2) -0.008(2) -0.003(2)
C6E 0.036(3) 0.024(2) 0.025(2) 0.0028(19) -0.001(2) -0.004(2)
C1F 0.030(2) 0.017(2) 0.021(2) -0.0005(17) 0.0030(18) -0.0059(18)
C2F 0.034(3) 0.030(3) 0.025(2) 0.0011(19) 0.000(2) -0.006(2)
C3F 0.034(3) 0.044(3) 0.033(3) -0.002(2) 0.010(2) -0.012(2)
C4F 0.056(3) 0.039(3) 0.023(2) -0.002(2) 0.018(2) -0.015(3)
C5F 0.052(3) 0.037(3) 0.016(2) 0.007(2) -0.002(2) -0.008(2)
C6F 0.033(3) 0.033(3) 0.021(2) -0.0009(19) -0.0036(19) -0.008(2)
Cl1 0.0360(6) 0.0328(7) 0.0347(6) -0.0030(5) -0.0011(5) 0.0059(5)
O1 0.056(3) 0.040(2) 0.091(3) -0.010(2) -0.025(2) 0.012(2)
O2 0.061(3) 0.034(2) 0.150(5) 0.027(3) 0.023(3) 0.010(2)
O3 0.086(4) 0.078(4) 0.156(5) 0.030(4) 0.066(4) 0.009(3)
O4 0.196(7) 0.153(6) 0.084(4) -0.065(4) -0.091(4) 0.088(6)
C1S 0.070(5) 0.086(6) 0.081(5) 0.006(4) 0.016(4) -0.001(4)
Cl1A 0.0598(11) 0.0883(14) 0.1026(14) -0.0447(12) 0.0096(10) -0.0025(10)
Cl2A 0.128(2) 0.0707(16) 0.0779(15) 0.0030(13) 0.0384(16) 0.0459(16)

loop_
_atom_type_symbol
_atom_type_description
_atom_type_scat_dispersion_real
_atom_type_scat_dispersion_imag
_atom_type_scat_source
C C 0.0033 0.0016 'International Tables Vol C Tables 4.2.6.8 and 6.1.1.4'
H H 0.0000 0.0000 'International Tables Vol C Tables 4.2.6.8 and 6.1.1.4'
O O 0.0106 0.0060 'International Tables Vol C Tables 4.2.6.8 and 6.1.1.4'
P P 0.1023 0.0942 'International Tables Vol C Tables 4.2.6.8 and 6.1.1.4'
Pt Pt -1.7033 8.3905 'International Tables Vol C Tables 4.2.6.8 and 6.1.1.4'
Cl Cl 0.1484 0.1585 'International Tables Vol C Tables 4.2.6.8 and 6.1.1.4'

loop_
_geom_angle_atom_site_label_1
_geom_angle_atom_site_label_2
_geom_angle_atom_site_label_3
_geom_angle
C1 Pt1 P3 82.77(12)
C1 Pt1 P1 96.53(12)
P3 Pt1 P1 178.79(4)
C1 Pt1 P2 176.53(10)
P3 Pt1 P2 97.58(4)
P1 Pt1 P2 83.18(4)
C1A P1 C1B 111.2(2)
C1A P1 C15 102.9(2)
C1B P1 C15 104.0(2)
C1A P1 Pt1 119.73(16)
C1B P1 Pt1 110.29(15)
C15 P1 Pt1 107.19(16)
C1C P2 C1D 108.1(2)
C1C P2 C16 102.1(2)
C1D P2 C16 104.6(2)
C1C P2 Pt1 114.41(16)
C1D P2 Pt1 116.63(15)
C16 P2 Pt1 109.56(15)
C1E P3 C3 106.74(19)
C1E P3 C1F 109.7(2)
C3 P3 C1F 106.58(19)
C1E P3 Pt1 113.64(15)
C3 P3 Pt1 104.32(14)
C1F P3 Pt1 115.09(14)
C14 C1 C2 116.4(4)
C14 C1 Pt1 124.6(3)
C2 C1 Pt1 118.9(3)
C3 C2 C11 117.9(4)
C3 C2 C1 121.5(4)
C11 C2 C1 120.5(4)
C4 C3 C2 122.5(4)
C4 C3 P3 125.3(3)
C2 C3 P3 112.1(3)
C3 C4 C5 124.7(4)
C3 C4 C9 118.4(4)
C5 C4 C9 116.8(4)
C6 C5 C4 121.6(5)
C5 C6 C7 121.2(5)
C8 C7 C6 119.3(5)
C7 C8 C9 122.1(5)
C10 C9 C8 122.3(5)
C10 C9 C4 118.8(4)
C8 C9 C4 119.0(5)
C11 C10 C9 122.5(4)
C10 C11 C12 121.1(4)
C10 C11 C2 119.8(4)
C12 C11 C2 119.1(4)
C13 C12 C11 119.6(4)
C12 C13 C14 121.3(4)
C1 C14 C13 123.2(4)
C16 C15 P1 108.9(3)
C15 C16 P2 108.2(3)
C2A C1A C6A 118.9(4)
C2A C1A P1 123.2(4)
C6A C1A P1 117.6(4)
C1A C2A C3A 120.1(5)
C4A C3A C2A 119.9(5)
C5A C4A C3A 120.6(5)
C4A C5A C6A 119.7(5)
C5A C6A C1A 120.7(5)
C2B C1B C6B 119.0(4)
C2B C1B P1 122.0(4)
C6B C1B P1 118.9(3)
C3B C2B C1B 120.0(5)
C4B C3B C2B 120.2(5)
C3B C4B C5B 121.1(5)
C4B C5B C6B 119.1(5)
C5B C6B C1B 120.5(5)
C2C C1C C6C 119.6(4)
C2C C1C P2 118.6(4)
C6C C1C P2 121.7(4)
C3C C2C C1C 119.3(5)
C4C C3C C2C 121.2(6)
C3C C4C C5C 119.6(5)
C4C C5C C6C 120.4(6)
C1C C6C C5C 119.7(5)
C6D C1D C2D 118.6(4)
C6D C1D P2 121.4(3)
C2D C1D P2 119.7(4)
C3D C2D C1D 120.5(5)
C2D C3D C4D 120.6(5)
C5D C4D C3D 120.1(5)
C4D C5D C6D 119.4(5)
C1D C6D C5D 120.7(5)
C2E C1E C6E 119.8(4)
C2E C1E P3 116.4(3)
C6E C1E P3 123.8(3)
C3E C2E C1E 119.9(4)
C4E C3E C2E 120.4(4)
C3E C4E C5E 120.6(4)
C4E C5E C6E 119.9(5)
C5E C6E C1E 119.5(4)
C2F C1F C6F 119.0(4)
C2F C1F P3 123.7(3)
C6F C1F P3 117.1(3)
C1F C2F C3F 120.6(4)
C4F C3F C2F 120.5(5)
C3F C4F C5F 119.4(4)
C4F C5F C6F 121.2(4)
C5F C6F C1F 119.4(4)
O4 Cl1 O3 110.5(5)
O4 Cl1 O2 113.6(4)
O3 Cl1 O2 107.3(3)
O4 Cl1 O1 107.8(3)
O3 Cl1 O1 107.9(3)
O2 Cl1 O1 109.6(3)
Cl2A C1S Cl1A 113.9(4)
Cl2A C1S Cl2A 42.9(4)
Cl1A C1S Cl2A 108.7(5)

loop_
_geom_bond_atom_site_label_1
_geom_bond_atom_site_label_2
_geom_bond_distance
Pt1 C1 2.077(4)
Pt1 P3 2.2922(11)
Pt1 P1 2.3088(11)
Pt1 P2 2.3222(11)
P1 C1A 1.813(4)
P1 C1B 1.816(4)
P1 C15 1.828(5)
P2 C1C 1.817(4)
P2 C1D 1.818(4)
P2 C16 1.837(5)
P3 C1E 1.813(4)
P3 C3 1.816(4)
P3 C1F 1.817(4)
C1 C14 1.367(6)
C1 C2 1.456(6)
C2 C3 1.410(6)
C2 C11 1.436(6)
C3 C4 1.399(6)
C4 C5 1.425(7)
C4 C9 1.448(7)
C5 C6 1.357(7)
C6 C7 1.410(8)
C7 C8 1.353(8)
C8 C9 1.411(7)
C9 C10 1.392(7)
C10 C11 1.384(6)
C11 C12 1.435(6)
C12 C13 1.343(6)
C13 C14 1.428(6)
C15 C16 1.515(6)
C1A C2A 1.391(6)
C1A C6A 1.391(6)
C2A C3A 1.392(7)
C3A C4A 1.384(7)
C4A C5A 1.369(7)
C5A C6A 1.389(7)
C1B C2B 1.389(6)
C1B C6B 1.393(6)
C2B C3B 1.385(7)
C3B C4B 1.365(8)
C4B C5B 1.375(8)
C5B C6B 1.390(6)
C1C C2C 1.387(7)
C1C C6C 1.388(7)
C2C C3C 1.385(7)
C3C C4C 1.368(9)
C4C C5C 1.369(9)
C5C C6C 1.391(7)
C1D C6D 1.374(7)
C1D C2D 1.393(6)
C2D C3D 1.374(7)
C3D C4D 1.376(9)
C4D C5D 1.365(8)
C5D C6D 1.409(6)
C1E C2E 1.386(6)
C1E C6E 1.391(6)
C2E C3E 1.379(6)
C3E C4E 1.364(7)
C4E C5E 1.378(7)
C5E C6E 1.389(6)
C1F C2F 1.377(6)
C1F C6F 1.395(6)
C2F C3F 1.380(6)
C3F C4F 1.368(7)
C4F C5F 1.370(7)
C5F C6F 1.379(6)
Cl1 O4 1.372(5)
Cl1 O3 1.399(5)
Cl1 O2 1.422(4)
Cl1 O1 1.430(4)
C1S Cl2A 1.660(8)
C1S Cl1A 1.733(7)
C1S Cl2A 1.926(14)
